data_7231853
loop_
_publ_author_name
'Zhang, Jiaozhen'
'Wang, Yongjie'
'Zhu, Rongxiu'
'Li, Yi'
'Li, Yuelan'
'Qiao, Yanan'
'Zhou, Jinchuan'
'Lou, Hongxiang'

_publ_section_title
;
 Cyperane and eudesmane-type sesquiterpenoids from Chinese liverwort and
 their anti-diabetic nephropathy potential
;
_journal_issue 68
_journal_name_full 'RSC Advances'
_journal_page_first 39091
_journal_paper_doi 10.1039/C8RA08125E
_journal_volume 8
_journal_year 2018
_chemical_formula_sum 'C15 H26 O3'
_chemical_formula_weight 254.36
_space_group_crystal_system triclinic
_space_group_IT_number 1
_space_group_name_Hall 'P 1'
_space_group_name_H-M_alt 'P 1'
_symmetry_space_group_name_Hall 'P 1'
_symmetry_space_group_name_H-M 'P 1'
_atom_sites_solution_hydrogens geom
_audit_creation_method SHELXL-2014/7
_audit_update_record
;
2018-05-30 deposited with the CCDC.
2018-11-12 downloaded from the CCDC.
;
_cell_angle_alpha 74.472(6)
_cell_angle_beta 81.297(6)
_cell_angle_gamma 70.974(6)
_cell_formula_units_Z 2
_cell_length_a 6.9631(10)
_cell_length_b 10.2646(14)
_cell_length_c 11.2511(15)
_cell_measurement_reflns_used 9964
_cell_measurement_temperature 296(2)
_cell_measurement_theta_max 68.45
_cell_measurement_theta_min 4.09
_cell_volume 730.66(18)
_computing_structure_refinement 'SHELXL-2014/7 (Sheldrick, 2014)'
_diffrn_ambient_temperature 296(2)
_diffrn_measured_fraction_theta_full 0.996
_diffrn_measured_fraction_theta_max 0.994
_diffrn_measurement_device_type 'Bruker APEX-II CCD'
_diffrn_radiation_type CuK\a
_diffrn_radiation_wavelength 1.54178
_diffrn_reflns_av_R_equivalents 0.0435
_diffrn_reflns_av_unetI/netI 0.0438
_diffrn_reflns_Laue_measured_fraction_full 0.996
_diffrn_reflns_Laue_measured_fraction_max 0.994
_diffrn_reflns_limit_h_max 8
_diffrn_reflns_limit_h_min -8
_diffrn_reflns_limit_k_max 12
_diffrn_reflns_limit_k_min -12
_diffrn_reflns_limit_l_max 13
_diffrn_reflns_limit_l_min -13
_diffrn_reflns_number 15859
_diffrn_reflns_point_group_measured_fraction_full 0.955
_diffrn_reflns_point_group_measured_fraction_max 0.951
_diffrn_reflns_theta_full 67.679
_diffrn_reflns_theta_max 68.490
_diffrn_reflns_theta_min 4.088
_exptl_absorpt_coefficient_mu 0.623
_exptl_crystal_density_diffrn 1.156
_exptl_crystal_description block
_exptl_crystal_F_000 280
_refine_diff_density_max 0.117
_refine_diff_density_min -0.119
_refine_diff_density_rms 0.030
_refine_ls_abs_structure_details
;
 Flack x determined using 1957 quotients [(I+)-(I-)]/[(I+)+(I-)]
 (Parsons, Flack and Wagner, Acta Cryst. B69 (2013) 249-259).
;
_refine_ls_abs_structure_Flack -0.13(11)
_refine_ls_extinction_method none
_refine_ls_goodness_of_fit_ref 1.038
_refine_ls_hydrogen_treatment mixed
_refine_ls_matrix_type full
_refine_ls_number_parameters 338
_refine_ls_number_reflns 5123
_refine_ls_number_restraints 3
_refine_ls_restrained_S_all 1.038
_refine_ls_R_factor_all 0.0447
_refine_ls_R_factor_gt 0.0382
_refine_ls_shift/su_max 0.000
_refine_ls_shift/su_mean 0.000
_refine_ls_structure_factor_coef Fsqd
_refine_ls_weighting_details 'w=1/[\s^2^(Fo^2^)+(0.0405P)^2^+0.0878P] where P=(Fo^2^+2Fc^2^)/3'
_refine_ls_weighting_scheme calc
_refine_ls_wR_factor_gt 0.0908
_refine_ls_wR_factor_ref 0.0955
_reflns_Friedel_coverage 0.914
_reflns_Friedel_fraction_full 0.913
_reflns_Friedel_fraction_max 0.908
_reflns_number_gt 4571
_reflns_number_total 5123
_reflns_threshold_expression 'I > 2\s(I)'
_cod_data_source_file c8ra08125e2.cif
_cod_data_source_block cu_20160229B_0m_a
_cod_database_code 7231853
_shelx_shelxl_version_number 2014/7
_shelx_space_group_comment
;
The symmetry employed for this shelxl refinement is uniquely defined
by the following loop, which should always be used as a source of
symmetry information in preference to the above space-group names.
They are only intended as comments.
;

loop_
_space_group_symop_operation_xyz
'x, y, z'

loop_
_atom_site_label
_atom_site_type_symbol
_atom_site_fract_x
_atom_site_fract_y
_atom_site_fract_z
_atom_site_U_iso_or_equiv
_atom_site_adp_type
_atom_site_occupancy
_atom_site_site_symmetry_order
_atom_site_calc_flag
_atom_site_refinement_flags_posn
_atom_site_refinement_flags_adp
O001 O 0.7727(3) 0.6050(2) 0.57352(16) 0.0475(5) Uani 1 1 d . .
H001 H 0.7618 0.5323 0.5617 0.071 Uiso 1 1 calc R U
C1 C 1.0333(5) 0.1451(3) 0.8195(3) 0.0608(8) Uani 1 1 d . .
H00H H 1.0015 0.0734 0.8885 0.073 Uiso 1 1 calc R U
H00J H 1.1801 0.1240 0.8062 0.073 Uiso 1 1 calc R U
O002 O 0.7299(4) 0.3613(2) 0.57592(18) 0.0556(5) Uani 1 1 d . .
H002 H 0.6271 0.3705 0.5434 0.083 Uiso 1 1 calc R U
C2 C 0.9407(6) 0.1499(4) 0.7027(4) 0.0722(10) Uani 1 1 d . .
H00M H 0.9219 0.0590 0.7074 0.087 Uiso 1 1 calc R U
H00O H 1.0303 0.1710 0.6302 0.087 Uiso 1 1 calc R U
O3 O 0.4537(4) 0.3553(3) 0.9715(2) 0.0703(7) Uani 1 1 d . .
C3 C 0.7341(5) 0.2665(3) 0.6942(3) 0.0479(6) Uani 1 1 d . .
H3 H 0.6242 0.2234 0.7049 0.057 Uiso 1 1 calc R U
O004 O 0.4062(3) 0.4053(2) 0.45371(17) 0.0515(5) Uani 1 1 d . .
H004 H 0.310(7) 0.485(4) 0.4689(8) 0.077 Uiso 1 1 calc R U
C4 C 0.7140(4) 0.3400(3) 0.8029(2) 0.0380(6) Uani 1 1 d . .
O005 O 0.1222(3) 0.6434(2) 0.45845(17) 0.0556(5) Uani 1 1 d . .
H005 H 0.0148 0.6264 0.4862 0.083 Uiso 1 1 calc R U
C5 C 0.5757(4) 0.2793(3) 0.9106(3) 0.0508(7) Uani 1 1 d . .
O6 O -0.0540(4) 0.8696(3) 0.1178(2) 0.0747(7) Uani 1 1 d . .
C6 C 0.6131(4) 0.5019(3) 0.7708(2) 0.0389(6) Uani 1 1 d . .
H6 H 0.5010 0.5213 0.7206 0.047 Uiso 1 1 calc R U
H00B H 0.5542 0.5294 0.8475 0.047 Uiso 1 1 calc R U
C007 C 0.0931(4) 0.7433(3) 0.3424(2) 0.0434(6) Uani 1 1 d . .
H007 H -0.0531 0.7847 0.3312 0.052 Uiso 1 1 calc R U
C7 C 0.7406(4) 0.6007(3) 0.7036(2) 0.0416(6) Uani 1 1 d . .
C00B C 0.2014(4) 0.6768(3) 0.2302(2) 0.0360(5) Uani 1 1 d . .
C00C C 0.0608(4) 0.7512(3) 0.1234(3) 0.0490(7) Uani 1 1 d . .
C00E C 0.4365(4) 0.4155(3) 0.3227(2) 0.0442(6) Uani 1 1 d . .
C00F C 0.3974(4) 0.7277(3) 0.1947(2) 0.0419(6) Uani 1 1 d . .
C00G C 0.5661(4) 0.6272(3) 0.2771(3) 0.0488(7) Uani 1 1 d . .
H00Y H 0.6882 0.6564 0.2521 0.059 Uiso 1 1 calc R U
H H 0.5251 0.6353 0.3618 0.059 Uiso 1 1 calc R U
C00H C 0.6160(5) 0.4731(3) 0.2726(3) 0.0509(7) Uani 1 1 d . .
H00Z H 0.7319 0.4168 0.3208 0.061 Uiso 1 1 calc R U
HA H 0.6535 0.4647 0.1877 0.061 Uiso 1 1 calc R U
C00J C 0.2465(4) 0.5149(3) 0.2553(2) 0.0415(6) Uani 1 1 d . .
H00 H 0.1289 0.4915 0.3029 0.050 Uiso 1 1 calc R U
HB H 0.2558 0.4916 0.1762 0.050 Uiso 1 1 calc R U
C9 C 1.0512(4) 0.3921(3) 0.7612(3) 0.0499(7) Uani 1 1 d . .
H00C H 1.1867 0.3655 0.7893 0.060 Uiso 1 1 calc R U
H00D H 1.0661 0.3789 0.6777 0.060 Uiso 1 1 calc R U
C00O C 0.4769(5) 0.7410(4) 0.0584(3) 0.0608(8) Uani 1 1 d . .
H0AA H 0.5109 0.6505 0.0384 0.091 Uiso 1 1 calc R U
HC H 0.5960 0.7721 0.0447 0.091 Uiso 1 1 calc R U
HD H 0.3735 0.8087 0.0069 0.091 Uiso 1 1 calc R U
C00P C 0.4781(7) 0.2650(3) 0.3032(4) 0.0709(10) Uani 1 1 d . .
H1AA H 0.4965 0.2734 0.2136 0.085 Uiso 1 1 calc R U
C8 C 0.9478(5) 0.5474(3) 0.7583(3) 0.0519(7) Uani 1 1 d . .
H00K H 1.0342 0.6026 0.7093 0.062 Uiso 1 1 calc R U
H00L H 0.9300 0.5612 0.8417 0.062 Uiso 1 1 calc R U
C00S C 0.3260(5) 0.8737(3) 0.2254(3) 0.0590(8) Uani 1 1 d . .
H2AA H 0.4411 0.8992 0.2405 0.071 Uiso 1 1 calc R U
HE H 0.2556 0.9457 0.1578 0.071 Uiso 1 1 calc R U
C00U C 0.0613(6) 0.6797(4) 0.0229(3) 0.0695(10) Uani 1 1 d . .
H3AA H -0.0087 0.7486 -0.0451 0.104 Uiso 1 1 calc R U
HF H -0.0062 0.6081 0.0544 0.104 Uiso 1 1 calc R U
HG H 0.1993 0.6367 -0.0049 0.104 Uiso 1 1 calc R U
C00V C 0.1838(6) 0.8605(4) 0.3404(4) 0.0696(10) Uani 1 1 d . .
H4AA H 0.0766 0.9493 0.3390 0.083 Uiso 1 1 calc R U
HH H 0.2578 0.8369 0.4135 0.083 Uiso 1 1 calc R U
C00Z C 0.2986(10) 0.2072(5) 0.3495(7) 0.125(2) Uani 1 1 d . .
H5AA H 0.3331 0.1127 0.3381 0.187 Uiso 1 1 calc R U
HI H 0.1828 0.2666 0.3040 0.187 Uiso 1 1 calc R U
HJ H 0.2665 0.2059 0.4358 0.187 Uiso 1 1 calc R U
C010 C 0.6767(10) 0.1613(5) 0.3572(6) 0.1133(19) Uani 1 1 d . .
H01A H 0.6916 0.0682 0.3479 0.170 Uiso 1 1 calc R U
H01B H 0.6724 0.1592 0.4434 0.170 Uiso 1 1 calc R U
H01C H 0.7902 0.1918 0.3141 0.170 Uiso 1 1 calc R U
C15 C 0.5885(6) 0.1248(4) 0.9438(4) 0.0767(11) Uani 1 1 d . .
H00P H 0.6558 0.0829 0.8760 0.115 Uiso 1 1 calc R U
H00Q H 0.4537 0.1154 0.9606 0.115 Uiso 1 1 calc R U
H00R H 0.6641 0.0775 1.0158 0.115 Uiso 1 1 calc R U
C14 C 0.9462(5) 0.2920(4) 0.9803(3) 0.0606(8) Uani 1 1 d . .
H00E H 1.0854 0.2712 0.9974 0.091 Uiso 1 1 calc R U
H00F H 0.8901 0.2209 1.0332 0.091 Uiso 1 1 calc R U
H00G H 0.8691 0.3832 0.9951 0.091 Uiso 1 1 calc R U
C13 C 0.7423(9) 0.8572(4) 0.6490(5) 0.1017(17) Uani 1 1 d . .
H00S H 0.7467 0.8682 0.5613 0.153 Uiso 1 1 calc R U
H00T H 0.8785 0.8213 0.6753 0.153 Uiso 1 1 calc R U
H00U H 0.6761 0.9473 0.6690 0.153 Uiso 1 1 calc R U
C12 C 0.4122(8) 0.8064(4) 0.6723(5) 0.0982(16) Uani 1 1 d . .
H00V H 0.3494 0.9019 0.6811 0.147 Uiso 1 1 calc R U
H00W H 0.3337 0.7470 0.7214 0.147 Uiso 1 1 calc R U
H00X H 0.4180 0.8043 0.5870 0.147 Uiso 1 1 calc R U
C11 C 0.6239(6) 0.7534(3) 0.7149(3) 0.0604(9) Uani 1 1 d . .
H11 H 0.6107 0.7528 0.8030 0.073 Uiso 1 1 calc R U
C10 C 0.9366(4) 0.2929(3) 0.8448(3) 0.0434(6) Uani 1 1 d . .

loop_
_atom_site_aniso_label
_atom_site_aniso_U_11
_atom_site_aniso_U_22
_atom_site_aniso_U_33
_atom_site_aniso_U_23
_atom_site_aniso_U_13
_atom_site_aniso_U_12
O001 0.0643(13) 0.0514(11) 0.0296(9) -0.0079(7) 0.0052(8) -0.0261(10)
C1 0.0420(17) 0.0531(17) 0.077(2) -0.0091(15) -0.0126(15) -0.0023(13)
O002 0.0698(15) 0.0618(12) 0.0447(11) -0.0146(9) -0.0109(10) -0.0273(11)
C2 0.068(2) 0.0558(19) 0.093(3) -0.0313(18) -0.022(2) -0.0010(16)
O3 0.0573(14) 0.0813(17) 0.0573(14) 0.0032(12) 0.0129(11) -0.0238(12)
C3 0.0495(16) 0.0437(15) 0.0544(17) -0.0108(12) -0.0129(13) -0.0157(12)
O004 0.0580(13) 0.0490(11) 0.0392(10) -0.0018(8) -0.0062(9) -0.0105(9)
C4 0.0316(13) 0.0415(14) 0.0383(13) -0.0017(10) -0.0075(10) -0.0115(10)
O005 0.0559(13) 0.0636(12) 0.0363(10) -0.0066(9) 0.0089(9) -0.0126(10)
C5 0.0387(15) 0.0564(17) 0.0476(16) 0.0105(13) -0.0112(13) -0.0161(13)
O6 0.0725(16) 0.0634(15) 0.0678(15) -0.0038(11) -0.0236(12) 0.0056(12)
C6 0.0349(13) 0.0462(14) 0.0317(12) -0.0062(10) 0.0006(10) -0.0107(11)
C007 0.0416(15) 0.0439(14) 0.0390(14) -0.0081(11) 0.0037(11) -0.0095(11)
C7 0.0511(16) 0.0449(14) 0.0298(12) -0.0080(11) 0.0015(11) -0.0182(12)
C00B 0.0347(13) 0.0417(13) 0.0308(12) -0.0064(10) -0.0011(10) -0.0124(10)
C00C 0.0398(15) 0.0575(18) 0.0427(15) -0.0032(12) -0.0031(12) -0.0121(14)
C00E 0.0477(16) 0.0412(14) 0.0394(14) -0.0083(11) -0.0058(12) -0.0076(12)
C00F 0.0406(14) 0.0456(14) 0.0389(13) -0.0046(11) 0.0027(11) -0.0187(11)
C00G 0.0383(15) 0.0650(18) 0.0468(15) -0.0066(13) -0.0043(12) -0.0250(13)
C00H 0.0399(15) 0.0591(17) 0.0430(14) -0.0088(12) -0.0034(11) -0.0033(12)
C00J 0.0449(15) 0.0437(14) 0.0390(14) -0.0097(11) -0.0047(11) -0.0167(12)
C9 0.0337(14) 0.0678(19) 0.0494(16) -0.0107(13) -0.0050(12) -0.0184(13)
C00O 0.0531(18) 0.081(2) 0.0406(16) 0.0009(14) 0.0066(13) -0.0262(16)
C00P 0.093(3) 0.0438(17) 0.070(2) -0.0177(15) -0.013(2) -0.0058(17)
C8 0.0586(19) 0.0634(19) 0.0432(15) -0.0102(13) -0.0033(13) -0.0328(15)
C00S 0.064(2) 0.0486(17) 0.069(2) -0.0097(14) -0.0004(16) -0.0282(15)
C00U 0.066(2) 0.089(3) 0.0495(19) -0.0174(17) -0.0211(16) -0.0100(18)
C00V 0.084(3) 0.0613(19) 0.073(2) -0.0311(17) 0.0119(19) -0.0289(18)
C00Z 0.140(5) 0.055(3) 0.195(6) -0.036(3) -0.003(5) -0.049(3)
C010 0.137(5) 0.050(2) 0.131(4) -0.019(2) -0.047(3) 0.017(2)
C15 0.060(2) 0.060(2) 0.094(3) 0.0232(18) -0.0151(19) -0.0267(17)
C14 0.0502(18) 0.083(2) 0.0432(16) 0.0001(14) -0.0162(13) -0.0199(16)
C13 0.138(4) 0.050(2) 0.118(4) -0.019(2) 0.020(3) -0.041(2)
C12 0.094(3) 0.052(2) 0.123(4) -0.014(2) -0.016(3) 0.012(2)
C11 0.085(2) 0.0460(16) 0.0469(16) -0.0129(13) 0.0066(16) -0.0177(16)
C10 0.0324(13) 0.0513(15) 0.0425(14) -0.0038(11) -0.0081(11) -0.0107(11)

loop_
_atom_type_symbol
_atom_type_description
_atom_type_scat_dispersion_real
_atom_type_scat_dispersion_imag
_atom_type_scat_source
C C 0.0181 0.0091 'International Tables Vol C Tables 4.2.6.8 and 6.1.1.4'
H H 0.0000 0.0000 'International Tables Vol C Tables 4.2.6.8 and 6.1.1.4'
O O 0.0492 0.0322 'International Tables Vol C Tables 4.2.6.8 and 6.1.1.4'

loop_
_geom_angle_atom_site_label_1
_geom_angle_atom_site_label_2
_geom_angle_atom_site_label_3
_geom_angle
C7 O001 H001 109.5
C10 C1 C2 105.3(3)
C10 C1 H00H 110.7
C2 C1 H00H 110.7
C10 C1 H00J 110.7
C2 C1 H00J 110.7
H00H C1 H00J 108.8
C3 O002 H002 109.5
C1 C2 C3 107.5(3)
C1 C2 H00M 110.2
C3 C2 H00M 110.2
C1 C2 H00O 110.2
C3 C2 H00O 110.2
H00M C2 H00O 108.5
O002 C3 C2 108.8(3)
O002 C3 C4 113.0(2)
C2 C3 C4 106.6(2)
O002 C3 H3 109.5
C2 C3 H3 109.5
C4 C3 H3 109.5
C00E O004 H004 109.5
C6 C4 C5 105.8(2)
C6 C4 C3 114.7(2)
C5 C4 C3 108.6(2)
C6 C4 C10 114.1(2)
C5 C4 C10 109.2(2)
C3 C4 C10 104.4(2)
C007 O005 H005 109.5
O3 C5 C15 117.6(3)
O3 C5 C4 121.0(3)
C15 C5 C4 121.4(3)
C7 C6 C4 119.9(2)
C7 C6 H6 107.4
C4 C6 H6 107.3
C7 C6 H00B 107.3
C4 C6 H00B 107.3
H6 C6 H00B 106.9
O005 C007 C00V 109.3(3)
O005 C007 C00B 113.0(2)
C00V C007 C00B 106.7(2)
O005 C007 H007 109.3
C00V C007 H007 109.3
C00B C007 H007 109.3
O001 C7 C8 108.5(2)
O001 C7 C6 111.4(2)
C8 C7 C6 109.3(2)
O001 C7 C11 106.4(2)
C8 C7 C11 111.9(2)
C6 C7 C11 109.3(2)
C00C C00B C00J 110.0(2)
C00C C00B C007 106.2(2)
C00J C00B C007 114.9(2)
C00C C00B C00F 107.4(2)
C00J C00B C00F 113.8(2)
C007 C00B C00F 103.9(2)
O6 C00C C00U 117.9(3)
O6 C00C C00B 120.7(3)
C00U C00C C00B 121.4(3)
O004 C00E C00H 108.5(2)
O004 C00E C00J 111.7(2)
C00H C00E C00J 109.1(2)
O004 C00E C00P 107.3(2)
C00H C00E C00P 111.7(3)
C00J C00E C00P 108.8(3)
C00G C00F C00S 110.0(3)
C00G C00F C00O 109.6(2)
C00S C00F C00O 110.1(2)
C00G C00F C00B 109.3(2)
C00S C00F C00B 102.8(2)
C00O C00F C00B 114.9(2)
C00H C00G C00F 113.7(2)
C00H C00G H00Y 108.8
C00F C00G H00Y 108.8
C00H C00G H 108.8
C00F C00G H 108.8
H00Y C00G H 107.7
C00G C00H C00E 111.8(2)
C00G C00H H00Z 109.3
C00E C00H H00Z 109.3
C00G C00H HA 109.3
C00E C00H HA 109.3
H00Z C00H HA 107.9
C00E C00J C00B 119.8(2)
C00E C00J H00 107.4
C00B C00J H00 107.4
C00E C00J HB 107.4
C00B C00J HB 107.4
H00 C00J HB 106.9
C8 C9 C10 114.0(2)
C8 C9 H00C 108.8
C10 C9 H00C 108.8
C8 C9 H00D 108.8
C10 C9 H00D 108.8
H00C C9 H00D 107.6
C00F C00O H0AA 109.5
C00F C00O HC 109.5
H0AA C00O HC 109.5
C00F C00O HD 109.5
H0AA C00O HD 109.5
HC C00O HD 109.5
C00Z C00P C010 111.7(4)
C00Z C00P C00E 112.5(3)
C010 C00P C00E 112.4(4)
C00Z C00P H1AA 106.6
C010 C00P H1AA 106.6
C00E C00P H1AA 106.6
C9 C8 C7 111.8(2)
C9 C8 H00K 109.2
C7 C8 H00K 109.2
C9 C8 H00L 109.2
C7 C8 H00L 109.2
H00K C8 H00L 107.9
C00V C00S C00F 105.8(2)
C00V C00S H2AA 110.6
C00F C00S H2AA 110.6
C00V C00S HE 110.6
C00F C00S HE 110.6
H2AA C00S HE 108.7
C00C C00U H3AA 109.5
C00C C00U HF 109.5
H3AA C00U HF 109.5
C00C C00U HG 109.5
H3AA C00U HG 109.5
HF C00U HG 109.5
C00S C00V C007 107.5(3)
C00S C00V H4AA 110.2
C007 C00V H4AA 110.2
C00S C00V HH 110.2
C007 C00V HH 110.2
H4AA C00V HH 108.5
C00P C00Z H5AA 109.5
C00P C00Z HI 109.5
H5AA C00Z HI 109.5
C00P C00Z HJ 109.5
H5AA C00Z HJ 109.5
HI C00Z HJ 109.5
C00P C010 H01A 109.5
C00P C010 H01B 109.5
H01A C010 H01B 109.5
C00P C010 H01C 109.5
H01A C010 H01C 109.5
H01B C010 H01C 109.5
C5 C15 H00P 109.5
C5 C15 H00Q 109.5
H00P C15 H00Q 109.5
C5 C15 H00R 109.5
H00P C15 H00R 109.5
H00Q C15 H00R 109.5
C10 C14 H00E 109.5
C10 C14 H00F 109.5
H00E C14 H00F 109.5
C10 C14 H00G 109.5
H00E C14 H00G 109.5
H00F C14 H00G 109.5
C11 C13 H00S 109.5
C11 C13 H00T 109.5
H00S C13 H00T 109.5
C11 C13 H00U 109.5
H00S C13 H00U 109.5
H00T C13 H00U 109.5
C11 C12 H00V 109.5
C11 C12 H00W 109.5
H00V C12 H00W 109.5
C11 C12 H00X 109.5
H00V C12 H00X 109.5
H00W C12 H00X 109.5
C12 C11 C13 110.0(4)
C12 C11 C7 114.0(3)
C13 C11 C7 111.9(3)
C12 C11 H11 106.8
C13 C11 H11 106.8
C7 C11 H11 106.8
C1 C10 C9 108.3(2)
C1 C10 C14 111.9(3)
C9 C10 C14 109.4(3)
C1 C10 C4 104.4(2)
C9 C10 C4 108.8(2)
C14 C10 C4 113.9(2)

loop_
_geom_bond_atom_site_label_1
_geom_bond_atom_site_label_2
_geom_bond_distance
O001 C7 1.438(3)
O001 H001 0.8200
C1 C10 1.530(4)
C1 C2 1.532(5)
C1 H00H 0.9700
C1 H00J 0.9700
O002 C3 1.421(4)
O002 H002 0.8200
C2 C3 1.540(5)
C2 H00M 0.9700
C2 H00O 0.9700
O3 C5 1.216(4)
C3 C4 1.567(4)
C3 H3 0.9800
O004 C00E 1.437(3)
O004 H004 0.91(4)
C4 C6 1.542(4)
C4 C5 1.555(4)
C4 C10 1.572(4)
O005 C007 1.423(3)
O005 H005 0.8200
C5 C15 1.505(5)
O6 C00C 1.208(4)
C6 C7 1.537(4)
C6 H6 0.9700
C6 H00B 0.9700
C007 C00V 1.524(5)
C007 C00B 1.570(4)
C007 H007 0.9800
C7 C8 1.528(4)
C7 C11 1.542(4)
C00B C00C 1.538(4)
C00B C00J 1.542(4)
C00B C00F 1.576(4)
C00C C00U 1.503(5)
C00E C00H 1.524(4)
C00E C00J 1.541(4)
C00E C00P 1.546(4)
C00F C00G 1.527(4)
C00F C00S 1.534(4)
C00F C00O 1.535(4)
C00G C00H 1.518(5)
C00G H00Y 0.9700
C00G H 0.9700
C00H H00Z 0.9700
C00H HA 0.9700
C00J H00 0.9700
C00J HB 0.9700
C9 C8 1.514(4)
C9 C10 1.532(4)
C9 H00C 0.9700
C9 H00D 0.9700
C00O H0AA 0.9600
C00O HC 0.9600
C00O HD 0.9600
C00P C00Z 1.518(7)
C00P C010 1.538(6)
C00P H1AA 0.9800
C8 H00K 0.9700
C8 H00L 0.9700
C00S C00V 1.510(5)
C00S H2AA 0.9700
C00S HE 0.9700
C00U H3AA 0.9600
C00U HF 0.9600
C00U HG 0.9600
C00V H4AA 0.9700
C00V HH 0.9700
C00Z H5AA 0.9600
C00Z HI 0.9600
C00Z HJ 0.9600
C010 H01A 0.9600
C010 H01B 0.9600
C010 H01C 0.9600
C15 H00P 0.9600
C15 H00Q 0.9600
C15 H00R 0.9600
C14 C10 1.533(4)
C14 H00E 0.9600
C14 H00F 0.9600
C14 H00G 0.9600
C13 C11 1.526(5)
C13 H00S 0.9600
C13 H00T 0.9600
C13 H00U 0.9600
C12 C11 1.500(6)
C12 H00V 0.9600
C12 H00W 0.9600
C12 H00X 0.9600
C11 H11 0.9800
